data_4519117
loop_
_publ_author_name
'Alanazi, Abdulaziz M.'
'McNaughter, Paul D.'
'Alam, Firoz'
'Vitorica-Yrezabal, Inigo J'
'Whitehead, George F. S.'
'Tuna, Floriana'
'O'Brien, Paul'
'Collison, David'
'Lewis, David J.'

_publ_section_title
;
 Structural Investigations of \a-MnS Nanocrystals and Thin Films
 Synthesized from Manganese(II) Xanthates by Hot Injection, Solvent-Less
 Thermolysis, and Doctor Blade Routes.
;
_journal_issue 42
_journal_name_full 'ACS omega'
_journal_page_first 27716
_journal_page_last 27725
_journal_paper_doi 10.1021/acsomega.1c02907
_journal_volume 6
_journal_year 2021
_chemical_formula_moiety 'C18 H38 Mn N2 O2 S4'
_chemical_formula_sum 'C18 H38 Mn N2 O2 S4'
_chemical_formula_weight 497.68
_space_group_crystal_system triclinic
_space_group_IT_number 2
_space_group_name_Hall '-P 1'
_space_group_name_H-M_alt 'P -1'
_atom_sites_solution_hydrogens geom
_atom_sites_solution_primary dual
_audit_creation_date 2017-09-13
_audit_creation_method
;
Olex2 1.2
(compiled 2017.08.10 svn.r3458 for OlexSys, GUI svn.r5381)
;
_cell_angle_alpha 70.704(4)
_cell_angle_beta 78.932(4)
_cell_angle_gamma 72.591(4)
_cell_formula_units_Z 2
_cell_length_a 7.5898(4)
_cell_length_b 11.8599(5)
_cell_length_c 16.0804(7)
_cell_measurement_reflns_used 6405
_cell_measurement_temperature 99.99(10)
_cell_measurement_theta_max 71.7360
_cell_measurement_theta_min 5.6890
_cell_volume 1296.59(11)
_computing_cell_refinement 'CrysAlisPro 1.171.39.30c (Rigaku OD, 2017)'
_computing_data_collection 'CrysAlisPro 1.171.39.30c (Rigaku OD, 2017)'
_computing_data_reduction 'CrysAlisPro 1.171.39.30c (Rigaku OD, 2017)'
_computing_molecular_graphics 'Olex2 (Dolomanov et al., 2009)'
_computing_publication_material 'Olex2 (Dolomanov et al., 2009)'
_computing_structure_refinement 'ShelXL (Sheldrick, 2015)'
_computing_structure_solution 'ShelXT (Sheldrick, 2015)'
_diffrn_ambient_environment N~2~
_diffrn_ambient_temperature 99.99(10)
_diffrn_detector 'CCD plate'
_diffrn_measured_fraction_theta_full 0.988
_diffrn_measured_fraction_theta_max 0.977
_diffrn_measurement_details
;
List of Runs (angles in degrees, time in seconds):

  # Type    Start    End  Width  t~exp~   \w     \q     \k     \f   Frames
--------------------------------------------------------------------------
  1  \w   -130.00 -35.00   1.00    1.00    --  -45.10 -34.00  26.92   95
  2  \w    -90.00 -15.00   1.00    1.00    --  -45.10 -38.00 -90.00   75
  3  \w      8.00  43.00   1.00    1.00    --  -45.10  57.00 -90.00   35
  4  \w    -76.00  28.00   1.00    1.00    --  -45.10  57.00-180.00  104
  5  \w    -67.00  -9.00   1.00    1.00    --  -45.10  57.00 -90.00   58
  6  \w   -127.00 -93.00   1.00    1.00    --  -45.10 -38.00 -90.00   34
  7  \w   -121.00 -93.00   1.00    2.00    -- -107.20  76.00-150.00   28
  8  \w   -114.00 -88.00   1.00    2.00    -- -107.20  76.00  30.00   26
  9  \w   -146.00 -64.00   1.00    2.00    -- -107.20  76.00 -90.00   82
 10  \w   -144.00-117.00   1.00    2.00    -- -107.20  76.00  30.00   27
 11  \w   -136.00 -25.00   1.00    2.00    -- -107.20  57.00-150.00  111
 12  \w    -81.00 -19.00   1.00    2.00    -- -107.20  76.00  30.00   62
 13  \w   -196.00 -19.00   1.00    2.00    -- -107.20  19.00  60.00  177
 14  \w   -139.00-107.00   1.00    2.00    -- -107.20  76.00 -60.00   32
 15  \w   -118.00 -61.00   1.00    2.00    -- -107.20  76.00-180.00   57
 16  \w   -144.00 -38.00   1.00    2.00    -- -107.20  76.00   0.00  106
 17  \w   -135.00 -72.00   1.00    2.00    -- -107.20  57.00 150.00   63
 18  \w    -69.00 -42.00   1.00    2.00    -- -107.20  76.00 -60.00   27
 19  \w    -46.00 -18.00   1.00    2.00    -- -107.20  76.00-150.00   28
 20  \w    -60.00 -35.00   1.00    2.00    -- -107.20  76.00 -90.00   25
 21  \w   -192.00-123.00   1.00    2.00    -- -107.20 -19.00 -30.00   69
 22  \w   -119.00 -56.00   1.00    2.00    -- -107.20 -19.00 -30.00   63
 23  \w   -135.00 -21.00   1.00    2.00    -- -107.20  76.00  90.00  114
 24  \w   -108.00 -83.00   1.00    2.00    -- -107.20  38.00  60.00   25
 25  \w    -64.00 -39.00   1.00    2.00    -- -107.20  38.00  60.00   25
 26  \w    -59.00 -33.00   1.00    2.00    -- -107.20  57.00-120.00   26
 27  \w   -143.00-103.00   1.00    2.00    -- -107.20  76.00 -30.00   40
 28  \w   -197.00-152.00   1.00    2.00    -- -107.20  19.00  90.00   45
 29  \w   -104.00 -77.00   1.00    2.00    -- -107.20 -38.00 120.00   27
;
_diffrn_measurement_device 'four-circle diffractometer'
_diffrn_measurement_device_type 'XtaLAB AFC11 (RINC): Kappa single'
_diffrn_measurement_method '\w scans'
_diffrn_orient_matrix_type 'CrysAlisPro convention (1999,Acta A55,543-557)'
_diffrn_orient_matrix_UB_11 -0.0621352000
_diffrn_orient_matrix_UB_12 0.1217782000
_diffrn_orient_matrix_UB_13 0.0250000000
_diffrn_orient_matrix_UB_21 0.0991236000
_diffrn_orient_matrix_UB_22 0.0639977000
_diffrn_orient_matrix_UB_23 -0.0881734000
_diffrn_orient_matrix_UB_31 -0.1790323000
_diffrn_orient_matrix_UB_32 0.0364370000
_diffrn_orient_matrix_UB_33 -0.0448910000
_diffrn_radiation_monochromator graphite
_diffrn_radiation_probe x-ray
_diffrn_radiation_type CuK\a
_diffrn_radiation_wavelength 1.54184
_diffrn_reflns_av_R_equivalents 0.0338
_diffrn_reflns_av_unetI/netI 0.0391
_diffrn_reflns_Laue_measured_fraction_full 0.988
_diffrn_reflns_Laue_measured_fraction_max 0.977
_diffrn_reflns_limit_h_max 6
_diffrn_reflns_limit_h_min -9
_diffrn_reflns_limit_k_max 14
_diffrn_reflns_limit_k_min -14
_diffrn_reflns_limit_l_max 18
_diffrn_reflns_limit_l_min -19
_diffrn_reflns_number 14258
_diffrn_reflns_point_group_measured_fraction_full 0.988
_diffrn_reflns_point_group_measured_fraction_max 0.977
_diffrn_reflns_theta_full 67.684
_diffrn_reflns_theta_max 72.063
_diffrn_reflns_theta_min 2.927
_diffrn_source 'fine-focus sealed X-ray tube'
_diffrn_source_type 'Enhance (Cu) X-ray Source'
_exptl_absorpt_coefficient_mu 7.262
_exptl_absorpt_correction_T_max 1.00000
_exptl_absorpt_correction_T_min 0.74276
_exptl_absorpt_correction_type multi-scan
_exptl_absorpt_process_details
;
CrysAlisPro 1.171.39.30c (Rigaku Oxford Diffraction, 2017)
Empirical absorption correction using spherical harmonics,
 implemented in SCALE3 ABSPACK scaling algorithm.
;
_exptl_crystal_colour 'clear colourless'
_exptl_crystal_colour_lustre clear
_exptl_crystal_colour_primary colourless
_exptl_crystal_density_diffrn 1.275
_exptl_crystal_description plate
_exptl_crystal_F_000 530
_exptl_crystal_size_max 0.198
_exptl_crystal_size_mid 0.072
_exptl_crystal_size_min 0.013
_refine_diff_density_max 0.304
_refine_diff_density_min -0.474
_refine_diff_density_rms 0.055
_refine_ls_extinction_method none
_refine_ls_goodness_of_fit_ref 1.057
_refine_ls_hydrogen_treatment constr
_refine_ls_matrix_type full
_refine_ls_number_parameters 250
_refine_ls_number_reflns 4999
_refine_ls_number_restraints 0
_refine_ls_restrained_S_all 1.057
_refine_ls_R_factor_all 0.0333
_refine_ls_R_factor_gt 0.0308
_refine_ls_shift/su_max 0.001
_refine_ls_shift/su_mean 0.000
_refine_ls_structure_factor_coef Fsqd
_refine_ls_weighting_details 'w=1/[\s^2^(Fo^2^)+(0.0413P)^2^+0.2668P] where P=(Fo^2^+2Fc^2^)/3'
_refine_ls_weighting_scheme calc
_refine_ls_wR_factor_gt 0.0778
_refine_ls_wR_factor_ref 0.0790
_reflns_Friedel_coverage 0.000
_reflns_number_gt 4661
_reflns_number_total 4999
_reflns_threshold_expression 'I > 2\s(I)'
_cod_data_source_file ao1c02907_si_005.cif
_cod_data_source_block s4952r
_cod_original_cell_volume 1296.60(11)
_cod_database_code 4519117
_shelx_shelxl_version_number 2016/6
_shelx_space_group_comment
;
The symmetry employed for this shelxl refinement is uniquely defined
by the following loop, which should always be used as a source of
symmetry information in preference to the above space-group names.
They are only intended as comments.
;
_shelx_estimated_absorpt_t_max 0.912
_shelx_estimated_absorpt_t_min 0.327
_reflns_odcompleteness_completeness 98.80
_reflns_odcompleteness_iscentric 1
_reflns_odcompleteness_theta 68.13
_olex2_refinement_description
;
1. Fixed Uiso
 At 1.2 times of:
  All C(H,H) groups
 At 1.5 times of:
  All C(H,H,H) groups
2.a Secondary CH2 refined with riding coordinates:
 C22(H22A,H22B), C23(H23A,H23B), C6(H6A,H6B), C7(H7A,H7B), C5(H5A,H5B), C8(H8A,
 H8B), C16(H16A,H16B), C15(H15A,H15B), C14(H14A,H14B), C17(H17A,H17B)
2.b Idealised Me refined as rotating group:
 C20(H20A,H20B,H20C), C26(H26A,H26B,H26C), C27(H27A,H27B,H27C), C25(H25A,H25B,
 H25C), C9(H9A,H9B,H9C), C18(H18A,H18B,H18C)
;
_olex2_submission_special_instructions 'No special instructions were received'
_oxdiff_exptl_absorpt_empirical_details
;
Empirical correction (ABSPACK) includes:
- Absorption correction using spherical harmonics
- Frame scaling
;
_oxdiff_exptl_absorpt_empirical_full_max 1.361
_oxdiff_exptl_absorpt_empirical_full_min 0.762

loop_
_space_group_symop_operation_xyz
'x, y, z'
'-x, -y, -z'

loop_
_atom_site_label
_atom_site_type_symbol
_atom_site_fract_x
_atom_site_fract_y
_atom_site_fract_z
_atom_site_U_iso_or_equiv
_atom_site_adp_type
_atom_site_occupancy
_atom_site_site_symmetry_order
_atom_site_calc_flag
_atom_site_refinement_flags_posn
_atom_site_refinement_flags_adp
_atom_site_refinement_flags_occupancy
_atom_site_disorder_assembly
_atom_site_disorder_group
Mn1 Mn 0.53680(4) 0.29286(2) 0.33824(2) 0.01975(8) Uani 1 1 d . . . . .
S10 S 0.36444(6) 0.15121(3) 0.46417(3) 0.02154(10) Uani 1 1 d . . . . .
S2 S 0.35747(6) 0.40649(4) 0.45681(3) 0.02431(10) Uani 1 1 d . . . . .
S19 S 0.60285(6) 0.48072(4) 0.20894(3) 0.02857(11) Uani 1 1 d . . . . .
S11 S 0.28921(6) 0.37133(4) 0.22586(3) 0.02890(11) Uani 1 1 d . . . . .
O4 O 0.18341(17) 0.25466(11) 0.58257(8) 0.0245(3) Uani 1 1 d . . . . .
N24 N 0.7093(2) 0.13528(13) 0.27597(9) 0.0221(3) Uani 1 1 d . . . . .
N21 N 0.8132(2) 0.24139(13) 0.39639(9) 0.0222(3) Uani 1 1 d . . . . .
O13 O 0.3829(2) 0.55182(13) 0.08921(10) 0.0439(4) Uani 1 1 d . . . . .
C22 C 0.9508(2) 0.17027(16) 0.34121(12) 0.0251(4) Uani 1 1 d . . . . .
H22A H 1.063011 0.128742 0.370564 0.030 Uiso 1 1 calc R . . . .
H22B H 0.982705 0.226437 0.284666 0.030 Uiso 1 1 calc R . . . .
C23 C 0.8734(2) 0.07507(16) 0.32577(12) 0.0250(4) Uani 1 1 d . . . . .
H23A H 0.968380 0.026115 0.292983 0.030 Uiso 1 1 calc R . . . .
H23B H 0.839323 0.019892 0.382380 0.030 Uiso 1 1 calc R . . . .
C6 C 0.0008(3) 0.30447(16) 0.71043(12) 0.0268(4) Uani 1 1 d . . . . .
H6A H -0.044835 0.367986 0.740471 0.032 Uiso 1 1 calc R . . . .
H6B H 0.082361 0.234609 0.748039 0.032 Uiso 1 1 calc R . . . .
C7 C -0.1627(3) 0.26407(17) 0.69900(12) 0.0283(4) Uani 1 1 d . . . . .
H7A H -0.119506 0.208823 0.662171 0.034 Uiso 1 1 calc R . . . .
H7B H -0.252343 0.336140 0.668135 0.034 Uiso 1 1 calc R . . . .
C3 C 0.2935(2) 0.27332(15) 0.50657(11) 0.0214(3) Uani 1 1 d . . . . .
C5 C 0.1120(3) 0.35387(16) 0.62418(12) 0.0268(4) Uani 1 1 d . . . . .
H5A H 0.033687 0.424941 0.585862 0.032 Uiso 1 1 calc R . . . .
H5B H 0.213634 0.378900 0.635333 0.032 Uiso 1 1 calc R . . . .
C20 C 0.8684(3) 0.35390(16) 0.39009(13) 0.0286(4) Uani 1 1 d . . . . .
H20A H 0.873182 0.404402 0.329559 0.043 Uiso 1 1 calc GR . . . .
H20B H 0.988595 0.330657 0.410613 0.043 Uiso 1 1 calc GR . . . .
H20C H 0.779329 0.399533 0.426013 0.043 Uiso 1 1 calc GR . . . .
C26 C 0.6042(3) 0.04412(16) 0.28598(12) 0.0276(4) Uani 1 1 d . . . . .
H26A H 0.572568 0.006988 0.347781 0.041 Uiso 1 1 calc GR . . . .
H26B H 0.679095 -0.018673 0.259536 0.041 Uiso 1 1 calc GR . . . .
H26C H 0.492819 0.084787 0.257148 0.041 Uiso 1 1 calc GR . . . .
C27 C 0.8064(3) 0.16664(16) 0.49075(12) 0.0261(4) Uani 1 1 d . . . . .
H27A H 0.714975 0.213052 0.525439 0.039 Uiso 1 1 calc GR . . . .
H27B H 0.925821 0.146592 0.511347 0.039 Uiso 1 1 calc GR . . . .
H27C H 0.774119 0.091881 0.496551 0.039 Uiso 1 1 calc GR . . . .
C12 C 0.4172(3) 0.47312(16) 0.16855(12) 0.0280(4) Uani 1 1 d . . . . .
C25 C 0.7671(3) 0.18343(17) 0.18065(12) 0.0289(4) Uani 1 1 d . . . . .
H25A H 0.659172 0.222675 0.149051 0.043 Uiso 1 1 calc GR . . . .
H25B H 0.842866 0.116465 0.158600 0.043 Uiso 1 1 calc GR . . . .
H25C H 0.836957 0.242438 0.172355 0.043 Uiso 1 1 calc GR . . . .
C8 C -0.2592(3) 0.19915(18) 0.78589(13) 0.0339(4) Uani 1 1 d . . . . .
H8A H -0.169701 0.127849 0.817604 0.041 Uiso 1 1 calc R . . . .
H8B H -0.306186 0.254898 0.822271 0.041 Uiso 1 1 calc R . . . .
C16 C -0.0940(3) 0.6924(2) 0.00839(13) 0.0389(5) Uani 1 1 d . . . . .
H16A H -0.060911 0.682366 -0.050561 0.047 Uiso 1 1 calc R . . . .
H16B H -0.150087 0.626240 0.044980 0.047 Uiso 1 1 calc R . . . .
C15 C 0.0816(3) 0.6809(2) 0.04642(14) 0.0388(5) Uani 1 1 d . . . . .
H15A H 0.135189 0.748872 0.011424 0.047 Uiso 1 1 calc R . . . .
H15B H 0.049685 0.686839 0.106454 0.047 Uiso 1 1 calc R . . . .
C14 C 0.2242(4) 0.5602(2) 0.04720(15) 0.0461(6) Uani 1 1 d . . . . .
H14A H 0.169905 0.491534 0.079495 0.055 Uiso 1 1 calc R . . . .
H14B H 0.263769 0.555958 -0.012993 0.055 Uiso 1 1 calc R . . . .
C17 C -0.2354(3) 0.8151(3) 0.00322(19) 0.0528(6) Uani 1 1 d . . . . .
H17A H -0.181958 0.881052 -0.036183 0.063 Uiso 1 1 calc R . . . .
H17B H -0.263242 0.827392 0.061542 0.063 Uiso 1 1 calc R . . . .
C9 C -0.4179(4) 0.1577(3) 0.77152(18) 0.0540(7) Uani 1 1 d . . . . .
H9A H -0.373245 0.106025 0.732926 0.081 Uiso 1 1 calc GR . . . .
H9B H -0.512266 0.228650 0.745116 0.081 Uiso 1 1 calc GR . . . .
H9C H -0.469043 0.111997 0.827396 0.081 Uiso 1 1 calc GR . . . .
C18 C -0.4151(4) 0.8233(3) -0.02982(19) 0.0565(6) Uani 1 1 d . . . . .
H18A H -0.389672 0.816402 -0.089009 0.085 Uiso 1 1 calc GR . . . .
H18B H -0.501232 0.901288 -0.029613 0.085 Uiso 1 1 calc GR . . . .
H18C H -0.467736 0.757496 0.008319 0.085 Uiso 1 1 calc GR . . . .

loop_
_atom_site_aniso_label
_atom_site_aniso_U_11
_atom_site_aniso_U_22
_atom_site_aniso_U_33
_atom_site_aniso_U_23
_atom_site_aniso_U_13
_atom_site_aniso_U_12
Mn1 0.01971(14) 0.01761(14) 0.02052(14) -0.00336(10) -0.00162(10) -0.00545(10)
S10 0.0230(2) 0.01781(19) 0.0239(2) -0.00620(15) 0.00013(15) -0.00682(15)
S2 0.0266(2) 0.01656(19) 0.0279(2) -0.00540(15) 0.00150(17) -0.00677(15)
S19 0.0332(2) 0.0232(2) 0.0279(2) -0.00125(17) -0.00464(18) -0.01115(17)
S11 0.0263(2) 0.0311(2) 0.0267(2) -0.00256(17) -0.00471(17) -0.00883(17)
O4 0.0288(6) 0.0189(6) 0.0251(6) -0.0081(5) 0.0034(5) -0.0070(5)
N24 0.0250(7) 0.0197(7) 0.0224(7) -0.0062(5) -0.0014(6) -0.0074(6)
N21 0.0227(7) 0.0198(7) 0.0255(7) -0.0065(6) -0.0035(6) -0.0072(5)
O13 0.0631(11) 0.0333(8) 0.0361(8) 0.0077(6) -0.0234(7) -0.0219(7)
C22 0.0208(8) 0.0246(8) 0.0302(9) -0.0096(7) -0.0015(7) -0.0053(7)
C23 0.0253(9) 0.0205(8) 0.0287(9) -0.0087(7) -0.0036(7) -0.0028(7)
C6 0.0315(9) 0.0224(8) 0.0252(8) -0.0084(7) 0.0018(7) -0.0062(7)
C7 0.0309(10) 0.0241(9) 0.0285(9) -0.0072(7) 0.0002(8) -0.0072(7)
C3 0.0196(8) 0.0189(8) 0.0237(8) -0.0037(6) -0.0041(6) -0.0036(6)
C5 0.0318(9) 0.0194(8) 0.0292(9) -0.0097(7) 0.0012(7) -0.0063(7)
C20 0.0281(9) 0.0232(8) 0.0388(10) -0.0103(8) -0.0057(8) -0.0101(7)
C26 0.0334(10) 0.0237(8) 0.0294(9) -0.0076(7) -0.0044(8) -0.0118(7)
C27 0.0276(9) 0.0259(9) 0.0253(8) -0.0057(7) -0.0069(7) -0.0069(7)
C12 0.0347(10) 0.0202(8) 0.0260(9) -0.0041(7) -0.0051(8) -0.0045(7)
C25 0.0347(10) 0.0265(9) 0.0225(8) -0.0061(7) 0.0016(7) -0.0073(7)
C8 0.0385(11) 0.0293(9) 0.0329(10) -0.0097(8) 0.0063(8) -0.0129(8)
C16 0.0459(12) 0.0499(12) 0.0265(9) -0.0091(9) 0.0001(9) -0.0252(10)
C15 0.0445(12) 0.0509(12) 0.0273(9) -0.0132(9) -0.0017(9) -0.0205(10)
C14 0.0682(16) 0.0343(11) 0.0389(11) 0.0035(9) -0.0273(11) -0.0197(11)
C17 0.0409(13) 0.0730(17) 0.0563(15) -0.0329(13) -0.0005(11) -0.0184(12)
C9 0.0559(15) 0.0639(16) 0.0563(15) -0.0248(13) 0.0128(12) -0.0392(13)
C18 0.0434(14) 0.0707(17) 0.0588(15) -0.0179(13) -0.0076(12) -0.0193(12)

loop_
_atom_type_symbol
_atom_type_description
_atom_type_scat_dispersion_real
_atom_type_scat_dispersion_imag
_atom_type_scat_source
C C 0.0181 0.0091 'International Tables Vol C Tables 4.2.6.8 and 6.1.1.4'
H H 0.0000 0.0000 'International Tables Vol C Tables 4.2.6.8 and 6.1.1.4'
Mn Mn -0.5299 2.8052 'International Tables Vol C Tables 4.2.6.8 and 6.1.1.4'
N N 0.0311 0.0180 'International Tables Vol C Tables 4.2.6.8 and 6.1.1.4'
O O 0.0492 0.0322 'International Tables Vol C Tables 4.2.6.8 and 6.1.1.4'
S S 0.3331 0.5567 'International Tables Vol C Tables 4.2.6.8 and 6.1.1.4'

loop_
_geom_angle_atom_site_label_1
_geom_angle_atom_site_label_2
_geom_angle_atom_site_label_3
_geom_angle
_geom_angle_site_symmetry_1
_geom_angle_site_symmetry_3
_geom_angle_publ_flag
S10 Mn1 S2 69.589(14) . . ?
S10 Mn1 S19 161.597(18) . . ?
S10 Mn1 S11 97.110(16) . . ?
S19 Mn1 S2 99.652(16) . . ?
S19 Mn1 S11 69.424(16) . . ?
S11 Mn1 S2 100.113(17) . . ?
N24 Mn1 S10 94.37(4) . . ?
N24 Mn1 S2 160.61(4) . . ?
N24 Mn1 S19 98.57(4) . . ?
N24 Mn1 S11 92.43(4) . . ?
N21 Mn1 S10 99.59(4) . . ?
N21 Mn1 S2 92.33(4) . . ?
N21 Mn1 S19 95.64(4) . . ?
N21 Mn1 S11 161.86(4) . . ?
N21 Mn1 N24 79.32(5) . . ?
C3 S10 Mn1 84.34(6) . . ?
C3 S2 Mn1 83.27(6) . . ?
C12 S19 Mn1 84.45(6) . . ?
C12 S11 Mn1 84.12(7) . . ?
C3 O4 C5 119.02(13) . . ?
C23 N24 Mn1 104.94(10) . . ?
C23 N24 C26 109.66(13) . . ?
C23 N24 C25 110.29(14) . . ?
C26 N24 Mn1 111.92(11) . . ?
C26 N24 C25 107.79(13) . . ?
C25 N24 Mn1 112.24(10) . . ?
C22 N21 Mn1 105.41(10) . . ?
C20 N21 Mn1 110.65(11) . . ?
C20 N21 C22 109.71(13) . . ?
C20 N21 C27 107.70(13) . . ?
C27 N21 Mn1 112.97(10) . . ?
C27 N21 C22 110.39(14) . . ?
C12 O13 C14 121.27(16) . . ?
N21 C22 H22A 109.5 . . ?
N21 C22 H22B 109.5 . . ?
N21 C22 C23 110.88(14) . . ?
H22A C22 H22B 108.1 . . ?
C23 C22 H22A 109.5 . . ?
C23 C22 H22B 109.5 . . ?
N24 C23 C22 111.12(14) . . ?
N24 C23 H23A 109.4 . . ?
N24 C23 H23B 109.4 . . ?
C22 C23 H23A 109.4 . . ?
C22 C23 H23B 109.4 . . ?
H23A C23 H23B 108.0 . . ?
H6A C6 H6B 107.7 . . ?
C7 C6 H6A 108.8 . . ?
C7 C6 H6B 108.8 . . ?
C5 C6 H6A 108.8 . . ?
C5 C6 H6B 108.8 . . ?
C5 C6 C7 113.80(15) . . ?
C6 C7 H7A 108.8 . . ?
C6 C7 H7B 108.8 . . ?
C6 C7 C8 113.75(16) . . ?
H7A C7 H7B 107.7 . . ?
C8 C7 H7A 108.8 . . ?
C8 C7 H7B 108.8 . . ?
S2 C3 S10 122.80(10) . . ?
O4 C3 S10 114.32(12) . . ?
O4 C3 S2 122.87(12) . . ?
O4 C5 C6 107.17(13) . . ?
O4 C5 H5A 110.3 . . ?
O4 C5 H5B 110.3 . . ?
C6 C5 H5A 110.3 . . ?
C6 C5 H5B 110.3 . . ?
H5A C5 H5B 108.5 . . ?
N21 C20 H20A 109.5 . . ?
N21 C20 H20B 109.5 . . ?
N21 C20 H20C 109.5 . . ?
H20A C20 H20B 109.5 . . ?
H20A C20 H20C 109.5 . . ?
H20B C20 H20C 109.5 . . ?
N24 C26 H26A 109.5 . . ?
N24 C26 H26B 109.5 . . ?
N24 C26 H26C 109.5 . . ?
H26A C26 H26B 109.5 . . ?
H26A C26 H26C 109.5 . . ?
H26B C26 H26C 109.5 . . ?
N21 C27 H27A 109.5 . . ?
N21 C27 H27B 109.5 . . ?
N21 C27 H27C 109.5 . . ?
H27A C27 H27B 109.5 . . ?
H27A C27 H27C 109.5 . . ?
H27B C27 H27C 109.5 . . ?
S11 C12 S19 121.83(11) . . ?
O13 C12 S19 114.64(14) . . ?
O13 C12 S11 123.52(15) . . ?
N24 C25 H25A 109.5 . . ?
N24 C25 H25B 109.5 . . ?
N24 C25 H25C 109.5 . . ?
H25A C25 H25B 109.5 . . ?
H25A C25 H25C 109.5 . . ?
H25B C25 H25C 109.5 . . ?
C7 C8 H8A 109.2 . . ?
C7 C8 H8B 109.2 . . ?
H8A C8 H8B 107.9 . . ?
C9 C8 C7 112.08(18) . . ?
C9 C8 H8A 109.2 . . ?
C9 C8 H8B 109.2 . . ?
H16A C16 H16B 107.8 . . ?
C15 C16 H16A 109.0 . . ?
C15 C16 H16B 109.0 . . ?
C17 C16 H16A 109.0 . . ?
C17 C16 H16B 109.0 . . ?
C17 C16 C15 113.08(18) . . ?
C16 C15 H15A 109.2 . . ?
C16 C15 H15B 109.2 . . ?
H15A C15 H15B 107.9 . . ?
C14 C15 C16 112.22(18) . . ?
C14 C15 H15A 109.2 . . ?
C14 C15 H15B 109.2 . . ?
O13 C14 C15 109.35(17) . . ?
O13 C14 H14A 109.8 . . ?
O13 C14 H14B 109.8 . . ?
C15 C14 H14A 109.8 . . ?
C15 C14 H14B 109.8 . . ?
H14A C14 H14B 108.3 . . ?
C16 C17 H17A 109.0 . . ?
C16 C17 H17B 109.0 . . ?
C16 C17 C18 112.9(2) . . ?
H17A C17 H17B 107.8 . . ?
C18 C17 H17A 109.0 . . ?
C18 C17 H17B 109.0 . . ?
C8 C9 H9A 109.5 . . ?
C8 C9 H9B 109.5 . . ?
C8 C9 H9C 109.5 . . ?
H9A C9 H9B 109.5 . . ?
H9A C9 H9C 109.5 . . ?
H9B C9 H9C 109.5 . . ?
C17 C18 H18A 109.5 . . ?
C17 C18 H18B 109.5 . . ?
C17 C18 H18C 109.5 . . ?
H18A C18 H18B 109.5 . . ?
H18A C18 H18C 109.5 . . ?
H18B C18 H18C 109.5 . . ?

loop_
_geom_bond_atom_site_label_1
_geom_bond_atom_site_label_2
_geom_bond_distance
_geom_bond_site_symmetry_2
_geom_bond_publ_flag
Mn1 S10 2.5854(5) . ?
Mn1 S2 2.6283(5) . ?
Mn1 S19 2.5971(5) . ?
Mn1 S11 2.6094(5) . ?
Mn1 N24 2.3407(14) . ?
Mn1 N21 2.2929(15) . ?
S10 C3 1.7021(17) . ?
S2 C3 1.6867(17) . ?
S19 C12 1.698(2) . ?
S11 C12 1.6948(19) . ?
O4 C3 1.334(2) . ?
O4 C5 1.458(2) . ?
N24 C23 1.475(2) . ?
N24 C26 1.477(2) . ?
N24 C25 1.477(2) . ?
N21 C22 1.484(2) . ?
N21 C20 1.482(2) . ?
N21 C27 1.483(2) . ?
O13 C12 1.327(2) . ?
O13 C14 1.454(3) . ?
C22 H22A 0.9700 . ?
C22 H22B 0.9700 . ?
C22 C23 1.523(2) . ?
C23 H23A 0.9700 . ?
C23 H23B 0.9700 . ?
C6 H6A 0.9700 . ?
C6 H6B 0.9700 . ?
C6 C7 1.519(3) . ?
C6 C5 1.513(2) . ?
C7 H7A 0.9700 . ?
C7 H7B 0.9700 . ?
C7 C8 1.522(3) . ?
C5 H5A 0.9700 . ?
C5 H5B 0.9700 . ?
C20 H20A 0.9600 . ?
C20 H20B 0.9600 . ?
C20 H20C 0.9600 . ?
C26 H26A 0.9600 . ?
C26 H26B 0.9600 . ?
C26 H26C 0.9600 . ?
C27 H27A 0.9600 . ?
C27 H27B 0.9600 . ?
C27 H27C 0.9600 . ?
C25 H25A 0.9600 . ?
C25 H25B 0.9600 . ?
C25 H25C 0.9600 . ?
C8 H8A 0.9700 . ?
C8 H8B 0.9700 . ?
C8 C9 1.511(3) . ?
C16 H16A 0.9700 . ?
C16 H16B 0.9700 . ?
C16 C15 1.523(3) . ?
C16 C17 1.516(4) . ?
C15 H15A 0.9700 . ?
C15 H15B 0.9700 . ?
C15 C14 1.512(3) . ?
C14 H14A 0.9700 . ?
C14 H14B 0.9700 . ?
C17 H17A 0.9700 . ?
C17 H17B 0.9700 . ?
C17 C18 1.522(3) . ?
C9 H9A 0.9600 . ?
C9 H9B 0.9600 . ?
C9 H9C 0.9600 . ?
C18 H18A 0.9600 . ?
C18 H18B 0.9600 . ?
C18 H18C 0.9600 . ?

loop_
_geom_torsion_atom_site_label_1
_geom_torsion_atom_site_label_2
_geom_torsion_atom_site_label_3
_geom_torsion_atom_site_label_4
_geom_torsion
_geom_torsion_site_symmetry_1
_geom_torsion_site_symmetry_2
_geom_torsion_site_symmetry_3
_geom_torsion_site_symmetry_4
_geom_torsion_publ_flag
Mn1 S10 C3 S2 -0.45(10) . . . . ?
Mn1 S10 C3 O4 179.71(13) . . . . ?
Mn1 S2 C3 S10 0.44(10) . . . . ?
Mn1 S2 C3 O4 -179.73(15) . . . . ?
Mn1 S19 C12 S11 4.14(11) . . . . ?
Mn1 S19 C12 O13 -175.29(15) . . . . ?
Mn1 S11 C12 S19 -4.12(11) . . . . ?
Mn1 S11 C12 O13 175.26(17) . . . . ?
Mn1 N24 C23 C22 -42.07(15) . . . . ?
Mn1 N21 C22 C23 -45.33(15) . . . . ?
N21 C22 C23 N24 62.85(19) . . . . ?
C6 C7 C8 C9 -178.57(18) . . . . ?
C7 C6 C5 O4 -60.45(19) . . . . ?
C3 O4 C5 C6 -177.26(15) . . . . ?
C5 O4 C3 S10 -179.07(12) . . . . ?
C5 O4 C3 S2 1.1(2) . . . . ?
C5 C6 C7 C8 172.47(15) . . . . ?
C20 N21 C22 C23 -164.50(14) . . . . ?
C26 N24 C23 C22 -162.44(14) . . . . ?
C27 N21 C22 C23 76.97(17) . . . . ?
C12 O13 C14 C15 109.2(2) . . . . ?
C25 N24 C23 C22 79.01(17) . . . . ?
C16 C15 C14 O13 -176.48(17) . . . . ?
C15 C16 C17 C18 -176.7(2) . . . . ?
C14 O13 C12 S19 -177.46(16) . . . . ?
C14 O13 C12 S11 3.1(3) . . . . ?
C17 C16 C15 C14 -177.4(2) . . . . ?
